data_2234556
loop_
_publ_author_name
'Yang, Hua'

_publ_section_title
;
 Bis(2,2'-bipyridine-\k^2^<i>N</i>,<i>N</i>')tris(nitrato-\k^2^<i>O</i>,<i>O</i>')erbium(III)
;
_journal_coeditor_code CV5264
_journal_issue 5
_journal_name_full 'Acta Crystallographica Section E'
_journal_page_first m577
_journal_paper_doi 10.1107/S1600536812014031
_journal_volume 68
_journal_year 2012
_chemical_formula_iupac '[Er (N O3)3 (C10 H8 N2)2]'
_chemical_formula_moiety 'C20 H16 Er N7 O9'
_chemical_formula_sum 'C20 H16 Er N7 O9'
_chemical_formula_weight 665.66
_chemical_name_systematic
;
Bis(2,2'-bipyridine-\k^2^<i>N</i>,<i>N</i>')tris(nitrato-
\k^2^<i>O</i>,<i>O</i>')erbium(III)
;
_space_group_IT_number 60
_symmetry_cell_setting orthorhombic
_symmetry_space_group_name_Hall '-P 2n 2ab'
_symmetry_space_group_name_H-M 'P b c n'
_atom_sites_solution_hydrogens geom
_atom_sites_solution_primary direct
_atom_sites_solution_secondary difmap
_audit_creation_method SHELXL-97
_cell_angle_alpha 90.00
_cell_angle_beta 90.00
_cell_angle_gamma 90.00
_cell_formula_units_Z 4
_cell_length_a 16.5762(4)
_cell_length_b 9.1158(2)
_cell_length_c 15.0288(4)
_cell_measurement_reflns_used 5852
_cell_measurement_temperature 296(2)
_cell_measurement_theta_max 26.509
_cell_measurement_theta_min 2.55
_cell_volume 2270.93(10)
_computing_cell_refinement 'SAINT (Bruker, 2000)'
_computing_data_collection 'SMART (Bruker, 2000)'
_computing_data_reduction 'SAINT (Bruker, 2000)'
_computing_molecular_graphics 'SHELXTL (Sheldrick, 2008)'
_computing_publication_material 'SHELXTL (Sheldrick, 2008)'
_computing_structure_refinement 'SHELXL97 (Sheldrick, 2008)'
_computing_structure_solution 'SHELXS97 (Sheldrick, 2008)'
_diffrn_ambient_temperature 296(2)
_diffrn_measured_fraction_theta_full 0.990
_diffrn_measured_fraction_theta_max 0.990
_diffrn_measurement_device_type 'Bruker SMART CCD'
_diffrn_measurement_method '\f scans and \w scans'
_diffrn_radiation_monochromator graphite
_diffrn_radiation_source 'fine-focus sealed tube'
_diffrn_radiation_type MoK\a
_diffrn_radiation_wavelength 0.71073
_diffrn_reflns_av_R_equivalents 0.0162
_diffrn_reflns_av_sigmaI/netI 0.0145
_diffrn_reflns_limit_h_max 22
_diffrn_reflns_limit_h_min -22
_diffrn_reflns_limit_k_max 7
_diffrn_reflns_limit_k_min -12
_diffrn_reflns_limit_l_max 15
_diffrn_reflns_limit_l_min -20
_diffrn_reflns_number 11877
_diffrn_reflns_theta_full 28.51
_diffrn_reflns_theta_max 28.51
_diffrn_reflns_theta_min 2.46
_exptl_absorpt_coefficient_mu 3.764
_exptl_absorpt_correction_T_max 0.5506
_exptl_absorpt_correction_T_min 0.4530
_exptl_absorpt_correction_type multi-scan
_exptl_absorpt_process_details '(SADABS; Bruker, 2000)'
_exptl_crystal_colour pink
_exptl_crystal_density_diffrn 1.947
_exptl_crystal_density_method 'not measured'
_exptl_crystal_description block
_exptl_crystal_F_000 1300
_exptl_crystal_size_max 0.25
_exptl_crystal_size_mid 0.23
_exptl_crystal_size_min 0.18
_refine_diff_density_max 0.508
_refine_diff_density_min -1.068
_refine_ls_extinction_method none
_refine_ls_goodness_of_fit_ref 1.061
_refine_ls_hydrogen_treatment constr
_refine_ls_matrix_type full
_refine_ls_number_parameters 169
_refine_ls_number_reflns 2859
_refine_ls_number_restraints 8
_refine_ls_restrained_S_all 1.640
_refine_ls_R_factor_all 0.0310
_refine_ls_R_factor_gt 0.0184
_refine_ls_shift/su_max 0.010
_refine_ls_shift/su_mean 0.002
_refine_ls_structure_factor_coef Fsqd
_refine_ls_weighting_details 'calc w=1/[\s^2^(Fo^2^)+(0.0189P)^2^+3.3713P] where P=(Fo^2^+2Fc^2^)/3'
_refine_ls_weighting_scheme calc
_refine_ls_wR_factor_gt 0.0417
_refine_ls_wR_factor_ref 0.0505
_reflns_number_gt 2127
_reflns_number_total 2859
_reflns_threshold_expression I>2sigma(I)
_cod_data_source_file cv5264.cif
_cod_data_source_block I
_cod_database_code 2234556
_cod_database_fobs_code 2234556

loop_
_symmetry_equiv_pos_as_xyz
'x, y, z'
'-x+1/2, -y+1/2, z+1/2'
'x+1/2, -y+1/2, -z'
'-x, y, -z+1/2'
'-x, -y, -z'
'x-1/2, y-1/2, -z-1/2'
'-x-1/2, y-1/2, z'
'x, -y, z-1/2'

loop_
_atom_site_type_symbol
_atom_site_label
_atom_site_fract_x
_atom_site_fract_y
_atom_site_fract_z
_atom_site_U_iso_or_equiv
_atom_site_adp_type
_atom_site_calc_flag
_atom_site_refinement_flags
_atom_site_occupancy
_atom_site_symmetry_multiplicity
Er Er1 0.0000 0.59232(2) 0.2500 0.02279(8) Uani d S 1 2
O O1 0.0000 1.0374(6) 0.2500 0.0790(13) Uani d SU 1 2
O O2 0.0381(2) 0.8323(4) 0.3082(3) 0.0487(8) Uani d U 1 1
O O4 -0.1240(3) 0.7247(6) 0.4738(3) 0.0789(15) Uani d . 1 1
O O5 -0.01985(19) 0.6182(4) 0.4172(2) 0.0391(8) Uani d . 1 1
O O6 -0.11602(17) 0.6865(4) 0.3319(2) 0.0393(7) Uani d . 1 1
N N1 0.0000 0.9058(6) 0.2500 0.0535(12) Uani d SU 1 2
N N2 -0.0876(2) 0.6777(5) 0.4101(3) 0.0411(9) Uani d . 1 1
N N4 0.12765(19) 0.5175(4) 0.3252(2) 0.0305(8) Uani d . 1 1
N N5 0.0672(2) 0.3730(4) 0.1854(2) 0.0295(7) Uani d . 1 1
C C1 0.1431(2) 0.3387(5) 0.2090(3) 0.0320(9) Uani d . 1 1
C C2 0.0322(3) 0.2940(5) 0.1210(3) 0.0386(10) Uani d . 1 1
H H2 -0.0203 0.3175 0.1044 0.046 Uiso calc R 1 1
C C3 0.0699(3) 0.1800(6) 0.0783(4) 0.0487(12) Uani d . 1 1
H H3 0.0435 0.1277 0.0338 0.058 Uiso calc R 1 1
C C4 0.1470(4) 0.1449(7) 0.1025(4) 0.0591(15) Uani d . 1 1
H H4 0.1738 0.0676 0.0750 0.071 Uiso calc R 1 1
C C5 0.1845(3) 0.2258(6) 0.1683(4) 0.0495(13) Uani d . 1 1
H H5 0.2372 0.2043 0.1851 0.059 Uiso calc R 1 1
C C6 0.2890(3) 0.5056(6) 0.3713(4) 0.0508(13) Uani d . 1 1
H H6 0.3436 0.5042 0.3852 0.061 Uiso calc R 1 1
C C7 0.2369(3) 0.5918(6) 0.4189(4) 0.0466(13) Uani d . 1 1
H H7 0.2549 0.6468 0.4671 0.056 Uiso calc R 1 1
C C8 0.1569(3) 0.5945(5) 0.3933(3) 0.0401(11) Uani d . 1 1
H H8 0.1215 0.6534 0.4254 0.048 Uiso calc R 1 1
C C9 0.2597(3) 0.4212(6) 0.3027(4) 0.0430(12) Uani d . 1 1
H H9 0.2941 0.3599 0.2709 0.052 Uiso calc R 1 1
C C10 0.1788(2) 0.4283(5) 0.2813(3) 0.0312(9) Uani d . 1 1

loop_
_atom_site_aniso_label
_atom_site_aniso_U_11
_atom_site_aniso_U_22
_atom_site_aniso_U_33
_atom_site_aniso_U_12
_atom_site_aniso_U_13
_atom_site_aniso_U_23
Er1 0.01451(11) 0.02538(13) 0.02849(13) 0.000 -0.00210(10) 0.000
O1 0.130(4) 0.030(2) 0.077(3) 0.000 0.029(2) 0.000
O2 0.0448(19) 0.0446(19) 0.057(2) -0.0123(16) 0.0024(16) -0.0140(16)
O4 0.061(3) 0.131(4) 0.045(2) 0.038(3) 0.012(2) -0.023(3)
O5 0.0302(15) 0.0477(19) 0.0395(18) 0.0095(13) -0.0062(13) -0.0049(15)
O6 0.0268(15) 0.052(2) 0.0386(18) 0.0071(14) -0.0040(13) -0.0030(15)
N1 0.068(4) 0.027(2) 0.066(3) 0.000 0.027(2) 0.000
N2 0.0324(19) 0.052(2) 0.039(2) 0.0068(18) 0.0021(17) -0.0051(19)
N4 0.0216(15) 0.0360(19) 0.034(2) 0.0031(14) -0.0041(14) -0.0003(16)
N5 0.0270(17) 0.0315(18) 0.0299(18) 0.0010(14) 0.0023(14) -0.0008(15)
C1 0.029(2) 0.034(2) 0.033(2) 0.0056(17) 0.0025(18) 0.0036(19)
C2 0.038(2) 0.040(2) 0.037(2) 0.000(2) -0.001(2) -0.002(2)
C3 0.062(3) 0.044(3) 0.040(3) 0.002(2) 0.001(2) -0.011(2)
C4 0.071(4) 0.053(3) 0.053(4) 0.022(3) 0.007(3) -0.014(3)
C5 0.042(3) 0.056(3) 0.051(3) 0.020(2) 0.005(2) -0.003(3)
C6 0.024(2) 0.065(3) 0.064(4) 0.004(2) -0.013(2) 0.009(3)
C7 0.036(3) 0.052(3) 0.051(3) -0.001(2) -0.019(2) -0.002(2)
C8 0.029(2) 0.049(3) 0.042(3) 0.0061(19) -0.0081(19) -0.008(2)
C9 0.025(2) 0.051(3) 0.053(3) 0.0123(19) -0.002(2) 0.004(2)
C10 0.0232(19) 0.036(2) 0.034(2) 0.0068(16) 0.0002(17) 0.0059(18)

loop_
_atom_type_symbol
_atom_type_description
_atom_type_scat_dispersion_real
_atom_type_scat_dispersion_imag
_atom_type_scat_source
C C 0.0033 0.0016 'International Tables Vol C Tables 4.2.6.8 and 6.1.1.4'
H H 0.0000 0.0000 'International Tables Vol C Tables 4.2.6.8 and 6.1.1.4'
Er Er -0.2586 4.9576 'International Tables Vol C Tables 4.2.6.8 and 6.1.1.4'
N N 0.0061 0.0033 'International Tables Vol C Tables 4.2.6.8 and 6.1.1.4'
O O 0.0106 0.0060 'International Tables Vol C Tables 4.2.6.8 and 6.1.1.4'

loop_
_geom_angle_atom_site_label_1
_geom_angle_atom_site_label_2
_geom_angle_atom_site_label_3
_geom_angle_site_symmetry_1
_geom_angle_site_symmetry_3
_geom_angle
O2 Er1 O2 4 . 52.50(19)
O2 Er1 O6 4 . 70.17(12)
O2 Er1 O6 . . 73.01(12)
O2 Er1 O6 4 4 73.01(12)
O2 Er1 O6 . 4 70.17(12)
O6 Er1 O6 . 4 138.78(17)
O2 Er1 N5 4 . 134.21(13)
O2 Er1 N5 . . 138.18(12)
O6 Er1 N5 . . 146.44(11)
O6 Er1 N5 4 . 74.51(11)
O2 Er1 N5 4 4 138.18(12)
O2 Er1 N5 . 4 134.21(13)
O6 Er1 N5 . 4 74.51(12)
O6 Er1 N5 4 4 146.44(11)
N5 Er1 N5 . 4 72.93(16)
O2 Er1 N4 4 4 82.13(12)
O2 Er1 N4 . 4 128.87(12)
O6 Er1 N4 . 4 69.87(11)
O6 Er1 N4 4 4 122.46(11)
N5 Er1 N4 . 4 89.02(11)
N5 Er1 N4 4 4 64.99(12)
O2 Er1 N4 4 . 128.87(12)
O2 Er1 N4 . . 82.13(12)
O6 Er1 N4 . . 122.46(11)
O6 Er1 N4 4 . 69.87(11)
N5 Er1 N4 . . 64.99(12)
N5 Er1 N4 4 . 89.02(11)
N4 Er1 N4 4 . 148.26(17)
O2 Er1 O5 4 4 66.21(12)
O2 Er1 O5 . 4 103.72(12)
O6 Er1 O5 . 4 124.56(10)
O6 Er1 O5 4 4 50.76(10)
N5 Er1 O5 . 4 68.33(11)
N5 Er1 O5 4 4 121.21(11)
N4 Er1 O5 4 4 71.80(11)
N4 Er1 O5 . 4 111.28(11)
O2 Er1 O5 4 . 103.72(12)
O2 Er1 O5 . . 66.21(12)
O6 Er1 O5 . . 50.76(10)
O6 Er1 O5 4 . 124.56(10)
N5 Er1 O5 . . 121.21(11)
N5 Er1 O5 4 . 68.33(11)
N4 Er1 O5 4 . 111.28(11)
N4 Er1 O5 . . 71.80(11)
O5 Er1 O5 4 . 169.37(15)
N2 O5 Er1 . . 94.2(3)
N2 O6 Er1 . . 98.8(2)
O1 N1 O2 . 4 121.9(3)
O1 N1 O2 . . 121.9(3)
O2 N1 O2 4 . 116.2(5)
O4 N2 O5 . . 122.3(4)
O4 N2 O6 . . 121.7(4)
O5 N2 O6 . . 116.0(4)
C8 N4 C10 . . 117.7(4)
C8 N4 Er1 . . 120.8(3)
C10 N4 Er1 . . 118.5(3)
C2 N5 C1 . . 118.1(4)
C2 N5 Er1 . . 121.4(3)
C1 N5 Er1 . . 120.2(3)
N5 C1 C5 . . 121.5(4)
N5 C1 C10 . . 116.0(4)
C5 C1 C10 . . 122.5(4)
N5 C2 C3 . . 123.3(5)
N5 C2 H2 . . 118.4
C3 C2 H2 . . 118.4
C4 C3 C2 . . 118.6(5)
C4 C3 H3 . . 120.7
C2 C3 H3 . . 120.7
C3 C4 C5 . . 119.1(5)
C3 C4 H4 . . 120.4
C5 C4 H4 . . 120.4
C1 C5 C4 . . 119.4(5)
C1 C5 H5 . . 120.3
C4 C5 H5 . . 120.3
C7 C6 C9 . . 119.4(4)
C7 C6 H6 . . 120.3
C9 C6 H6 . . 120.3
C6 C7 C8 . . 118.1(5)
C6 C7 H7 . . 121.0
C8 C7 H7 . . 121.0
N4 C8 C7 . . 123.6(5)
N4 C8 H8 . . 118.2
C7 C8 H8 . . 118.2
C6 C9 C10 . . 119.4(5)
C6 C9 H9 . . 120.3
C10 C9 H9 . . 120.3
N4 C10 C9 . . 121.7(5)
N4 C10 C1 . . 116.1(4)
C9 C10 C1 . . 122.2(4)

loop_
_geom_bond_atom_site_label_1
_geom_bond_atom_site_label_2
_geom_bond_site_symmetry_2
_geom_bond_distance
Er1 O2 4 2.439(3)
Er1 O2 . 2.439(3)
Er1 O6 . 2.439(3)
Er1 O6 4 2.439(3)
Er1 N5 . 2.486(3)
Er1 N5 4 2.486(3)
Er1 N4 4 2.494(3)
Er1 N4 . 2.494(3)
Er1 O5 4 2.544(3)
Er1 O5 . 2.544(3)
O1 N1 . 1.199(8)
O2 N1 . 1.270(5)
O4 N2 . 1.210(5)
O5 N2 . 1.251(5)
O6 N2 . 1.270(5)
N1 O2 4 1.270(5)
N4 C8 . 1.333(6)
N4 C10 . 1.347(5)
N5 C2 . 1.339(6)
N5 C1 . 1.345(5)
C1 C5 . 1.380(6)
C1 C10 . 1.482(7)
C2 C3 . 1.372(7)
C2 H2 . 0.9300
C3 C4 . 1.367(8)
C3 H3 . 0.9300
C4 C5 . 1.382(8)
C4 H4 . 0.9300
C5 H5 . 0.9300
C6 C7 . 1.369(8)
C6 C9 . 1.375(8)
C6 H6 . 0.9300
C7 C8 . 1.381(6)
C7 H7 . 0.9300
C8 H8 . 0.9300
C9 C10 . 1.381(6)
C9 H9 . 0.9300

loop_
_geom_hbond_atom_site_label_D
_geom_hbond_atom_site_label_H
_geom_hbond_atom_site_label_A
_geom_hbond_site_symmetry_A
_geom_hbond_distance_DH
_geom_hbond_distance_HA
_geom_hbond_distance_DA
_geom_hbond_angle_DHA
C5 H5 O6 6_656 0.93 2.45 3.325(6) 156.6
C7 H7 O4 3_566 0.93 2.49 3.274(6) 142.2

loop_
_geom_torsion_atom_site_label_1
_geom_torsion_atom_site_label_2
_geom_torsion_atom_site_label_3
_geom_torsion_atom_site_label_4
_geom_torsion_site_symmetry_1
_geom_torsion_site_symmetry_4
_geom_torsion
O2 Er1 O2 N1 4 . 0.0010(10)
O6 Er1 O2 N1 . . -77.72(18)
O6 Er1 O2 N1 4 . 83.41(19)
N5 Er1 O2 N1 . . 117.4(2)
N5 Er1 O2 N1 4 . -124.34(19)
N4 Er1 O2 N1 4 . -32.8(3)
N4 Er1 O2 N1 . . 154.8(2)
O5 Er1 O2 N1 4 . 44.7(2)
O5 Er1 O2 N1 . . -131.7(2)
O2 Er1 O5 N2 4 . 46.4(3)
O2 Er1 O5 N2 . . 83.9(3)
O6 Er1 O5 N2 . . -3.1(2)
O6 Er1 O5 N2 4 . 125.0(3)
N5 Er1 O5 N2 . . -142.8(3)
N5 Er1 O5 N2 4 . -90.4(3)
N4 Er1 O5 N2 4 . -40.4(3)
N4 Er1 O5 N2 . . 173.2(3)
O5 Er1 O5 N2 4 . 64.6(3)
O2 Er1 O6 N2 4 . -125.3(3)
O2 Er1 O6 N2 . . -69.8(3)
O6 Er1 O6 N2 4 . -97.3(3)
N5 Er1 O6 N2 . . 91.9(3)
N5 Er1 O6 N2 4 . 77.5(3)
N4 Er1 O6 N2 4 . 146.1(3)
N4 Er1 O6 N2 . . -1.1(3)
O5 Er1 O6 N2 4 . -165.0(3)
O5 Er1 O6 N2 . . 3.1(2)
Er1 O2 N1 O1 . . 180.0000(10)
Er1 O2 N1 O2 . 4 -0.0010(10)
Er1 O5 N2 O4 . . -174.6(5)
Er1 O5 N2 O6 . . 5.1(4)
Er1 O6 N2 O4 . . 174.4(5)
Er1 O6 N2 O5 . . -5.4(4)
O2 Er1 N4 C8 4 . 50.6(4)
O2 Er1 N4 C8 . . 24.8(4)
O6 Er1 N4 C8 . . -39.2(4)
O6 Er1 N4 C8 4 . 96.5(4)
N5 Er1 N4 C8 . . 178.3(4)
N5 Er1 N4 C8 4 . -110.1(4)
N4 Er1 N4 C8 4 . -143.9(4)
O5 Er1 N4 C8 4 . 126.5(3)
O5 Er1 N4 C8 . . -42.6(3)
N1 Er1 N4 C8 . . 36.1(4)
O2 Er1 N4 C10 4 . -109.6(3)
O2 Er1 N4 C10 . . -135.3(3)
O6 Er1 N4 C10 . . 160.6(3)
O6 Er1 N4 C10 4 . -63.6(3)
N5 Er1 N4 C10 . . 18.2(3)
N5 Er1 N4 C10 4 . 89.7(3)
N4 Er1 N4 C10 4 . 56.0(3)
O5 Er1 N4 C10 4 . -33.6(3)
O5 Er1 N4 C10 . . 157.2(3)
N1 Er1 N4 C10 . . -124.0(3)
O2 Er1 N5 C2 4 . -65.7(4)
O2 Er1 N5 C2 . . -144.9(3)
O6 Er1 N5 C2 . . 61.9(4)
O6 Er1 N5 C2 4 . -111.8(4)
N5 Er1 N5 C2 4 . 76.4(3)
N4 Er1 N5 C2 4 . 12.3(3)
N4 Er1 N5 C2 . . 173.5(4)
O5 Er1 N5 C2 4 . -58.4(3)
O5 Er1 N5 C2 . . 126.8(3)
N1 Er1 N5 C2 . . -103.6(3)
O2 Er1 N5 C1 4 . 108.3(3)
O2 Er1 N5 C1 . . 29.1(4)
O6 Er1 N5 C1 . . -124.1(3)
O6 Er1 N5 C1 4 . 62.2(3)
N5 Er1 N5 C1 4 . -109.6(4)
N4 Er1 N5 C1 4 . -173.7(3)
N4 Er1 N5 C1 . . -12.5(3)
O5 Er1 N5 C1 4 . 115.6(3)
O5 Er1 N5 C1 . . -59.2(3)
N1 Er1 N5 C1 . . 70.4(4)
C2 N5 C1 C5 . . 0.2(7)
Er1 N5 C1 C5 . . -174.0(4)
C2 N5 C1 C10 . . -179.3(4)
Er1 N5 C1 C10 . . 6.5(5)
C1 N5 C2 C3 . . 0.1(7)
Er1 N5 C2 C3 . . 174.3(4)
N5 C2 C3 C4 . . 0.0(8)
C2 C3 C4 C5 . . -0.5(9)
N5 C1 C5 C4 . . -0.7(8)
C10 C1 C5 C4 . . 178.8(5)
C3 C4 C5 C1 . . 0.9(9)
C9 C6 C7 C8 . . -2.5(8)
C10 N4 C8 C7 . . 2.5(7)
Er1 N4 C8 C7 . . -157.8(4)
C6 C7 C8 N4 . . 0.3(8)
C7 C6 C9 C10 . . 2.0(8)
C8 N4 C10 C9 . . -3.1(7)
Er1 N4 C10 C9 . . 157.7(4)
C8 N4 C10 C1 . . 176.9(4)
Er1 N4 C10 C1 . . -22.3(5)
C6 C9 C10 N4 . . 0.9(8)
C6 C9 C10 C1 . . -179.1(5)
N5 C1 C10 N4 . . 10.4(6)
C5 C1 C10 N4 . . -169.1(4)
N5 C1 C10 C9 . . -169.6(4)
C5 C1 C10 C9 . . 11.0(7)
